data_7233699
loop_
_publ_author_name
'Rajak, Sanil'
'Schott, Olivier'
'Kaur, Prabhjyot'
'Maris, Thierry'
'Hanan, Garry S.'
'Duong, Adam'

_publ_section_title
;
 Mimicking
 2,2&#x2032;:6&#x2032;,2&#x2032;&#x2032;:6&#x2032;&#x2032;,2&#x2032;&#x2032;&#x2032;-quaterpyridine
 complexes for the light-driven hydrogen evolution reaction: synthesis,
 structural, thermal and physicochemical characterizations
;
_journal_issue 48
_journal_name_full 'RSC Advances'
_journal_page_first 28153
_journal_paper_doi 10.1039/C9RA04303A
_journal_volume 9
_journal_year 2019
_chemical_formula_moiety 'C16 H18 Co N12 O2, 2(C2 H6 O S), 2(N O3)'
_chemical_formula_sum 'C20 H30 Co N14 O10 S2'
_chemical_formula_weight 749.63
_space_group_crystal_system monoclinic
_space_group_IT_number 15
_space_group_name_Hall '-C 2yc'
_space_group_name_H-M_alt 'C 1 2/c 1'
_symmetry_space_group_name_Hall '-C 2yc'
_symmetry_space_group_name_H-M 'C 1 2/c 1'
_atom_sites_solution_hydrogens mixed
_atom_sites_solution_primary dual
_audit_creation_date 2019-05-28
_audit_creation_method
;
Olex2 1.2
(compiled 2018.05.29 svn.r3508 for OlexSys, GUI svn.r5506)
;
_audit_update_record
;
2019-05-28 deposited with the CCDC.    2019-08-27 downloaded from the CCDC.
;
_cell_angle_alpha 90
_cell_angle_beta 111.106(1)
_cell_angle_gamma 90
_cell_formula_units_Z 4
_cell_length_a 24.2963(6)
_cell_length_b 10.0731(3)
_cell_length_c 13.8796(4)
_cell_measurement_reflns_used 9877
_cell_measurement_temperature 150
_cell_measurement_theta_max 60.698
_cell_measurement_theta_min 3.394
_cell_volume 3169.00(15)
_computing_cell_refinement
'SAINT (2013) V8.38A; Integration Software for Single Crystal Data. Bruker AXS Inc., Madison, WI 53719-1173.'
_computing_data_collection
;
APEX 2 (2013) Bruker AXS Inc., Madison, WI 53719-1173.
;
_computing_data_reduction
'SAINT (2013) V8.38A; Integration Software for Single Crystal Data. Bruker AXS Inc., Madison, WI 53719-1173.'
_computing_molecular_graphics 'Olex2 (Dolomanov et al., 2009)'
_computing_publication_material 'Olex2 (Dolomanov et al., 2009)'
_computing_structure_refinement 'XL (Sheldrick, 2008)'
_computing_structure_solution 'ShelXT (Sheldrick, 2015)'
_diffrn_ambient_temperature 150
_diffrn_detector 'CMOS Area detector'
_diffrn_detector_area_resol_mean 10.24
_diffrn_detector_type 'Bruker Photon 100 CMOS Detector'
_diffrn_measured_fraction_theta_full 0.999
_diffrn_measured_fraction_theta_max 0.997
_diffrn_measurement_device 'k-geometry diffractometer'
_diffrn_measurement_device_type 'Bruker Venture Metaljet'
_diffrn_measurement_method '\w and \f scans'
_diffrn_radiation_collimation 'Focusing mirrors'
_diffrn_radiation_monochromator 'Helios MX Mirror Optics'
_diffrn_radiation_probe x-ray
_diffrn_radiation_type GaK\a
_diffrn_radiation_wavelength 1.34139
_diffrn_reflns_av_R_equivalents 0.0536
_diffrn_reflns_av_unetI/netI 0.0352
_diffrn_reflns_Laue_measured_fraction_full 0.999
_diffrn_reflns_Laue_measured_fraction_max 0.997
_diffrn_reflns_limit_h_max 31
_diffrn_reflns_limit_h_min -31
_diffrn_reflns_limit_k_max 13
_diffrn_reflns_limit_k_min -13
_diffrn_reflns_limit_l_max 18
_diffrn_reflns_limit_l_min -18
_diffrn_reflns_number 24490
_diffrn_reflns_point_group_measured_fraction_full 0.999
_diffrn_reflns_point_group_measured_fraction_max 0.997
_diffrn_reflns_theta_full 53.594
_diffrn_reflns_theta_max 60.742
_diffrn_reflns_theta_min 3.393
_diffrn_source 'Metal Jet'
_diffrn_source_target Ga
_diffrn_source_type 'Gallium Liquid Metal Jet Source'
_exptl_absorpt_coefficient_mu 4.207
_exptl_absorpt_correction_T_max 0.7519
_exptl_absorpt_correction_T_min 0.6696
_exptl_absorpt_correction_type multi-scan
_exptl_absorpt_process_details
'SADABS-2016/2 (Bruker,2016/2) was used for absorption correction. wR2(int) was 0.1346 before and 0.0660 after correction. The Ratio of minimum to maximum transmission is 0.8905. The \l/2 correction factor is Not present.'
_exptl_crystal_colour 'clear light orange'
_exptl_crystal_colour_lustre clear
_exptl_crystal_colour_modifier light
_exptl_crystal_colour_primary orange
_exptl_crystal_density_diffrn 1.571
_exptl_crystal_description Block
_exptl_crystal_F_000 1548
_exptl_crystal_recrystallization_method 'Crystallized from DMSO/EtOAc'
_exptl_crystal_size_max 0.12
_exptl_crystal_size_mid 0.07
_exptl_crystal_size_min 0.06
_refine_diff_density_max 0.597
_refine_diff_density_min -0.484
_refine_diff_density_rms 0.080
_refine_ls_extinction_coef 0.00036(7)
_refine_ls_extinction_expression Fc^*^=kFc[1+0.001xFc^2^\l^3^/sin(2\q)]^-1/4^
_refine_ls_extinction_method 'SHELXL-2018/3 (Sheldrick 2018)'
_refine_ls_goodness_of_fit_ref 1.026
_refine_ls_hydrogen_treatment constr
_refine_ls_matrix_type full
_refine_ls_number_parameters 217
_refine_ls_number_reflns 3634
_refine_ls_number_restraints 0
_refine_ls_restrained_S_all 1.026
_refine_ls_R_factor_all 0.0531
_refine_ls_R_factor_gt 0.0426
_refine_ls_shift/su_max 0.001
_refine_ls_shift/su_mean 0.000
_refine_ls_structure_factor_coef Fsqd
_refine_ls_weighting_details 'w=1/[\s^2^(Fo^2^)+(0.0566P)^2^+6.8502P] where P=(Fo^2^+2Fc^2^)/3'
_refine_ls_weighting_scheme calc
_refine_ls_wR_factor_gt 0.1057
_refine_ls_wR_factor_ref 0.1122
_reflns_Friedel_coverage 0.000
_reflns_number_gt 3113
_reflns_number_total 3634
_reflns_threshold_expression 'I > 2\s(I)'
_cod_data_source_file c9ra04303a2.cif
_cod_data_source_block rm318
_cod_depositor_comments
;
The following automatic conversions were performed:

'_diffrn_radiation_probe' value 'X-ray' changed to 'x-ray' according
to
/home/data/users/saulius/crontab/automatic-downloads/rss-feeds/RSC/lib/dictionaries/cif_core.dic
dictionary named 'cif_core.dic' version 2.4.2 from 2011-04-26.

Automatic conversion script
Id: cif_fix_values 4973 2017-02-22 13:04:09Z antanas 
;
_cod_database_code 7233699
_shelx_shelxl_version_number 2018/3
_shelx_space_group_comment
;
The symmetry employed for this shelxl refinement is uniquely defined
by the following loop, which should always be used as a source of
symmetry information in preference to the above space-group names.
They are only intended as comments.
;
_shelx_estimated_absorpt_t_max 0.786
_shelx_estimated_absorpt_t_min 0.632
_olex2_refinement_description
;
1. Fixed Uiso
 At 1.2 times of:
  All C(H) groups, All N(H,H) groups
 At 1.5 times of:
  All C(H,H,H) groups, All O(H,H) groups
2.a Rotating group:
 O1(H1A,H1B)
2.b Aromatic/amide H refined with riding coordinates:
 C2(H2), C3(H3), C4(H4)
2.c X=CH2 refined with riding coordinates:
 N5(H5A,H5B), N6(H6A,H6B)
2.d Idealised Me refined as rotating group:
 C9(H9A,H9B,H9C), C10(H10A,H10B,H10C)
;
_olex2_submission_special_instructions 'No special instructions were received'

loop_
_space_group_symop_operation_xyz
'x, y, z'
'-x, y, -z+1/2'
'x+1/2, y+1/2, z'
'-x+1/2, y+1/2, -z+1/2'
'-x, -y, -z'
'x, -y, z-1/2'
'-x+1/2, -y+1/2, -z'
'x+1/2, -y+1/2, z-1/2'

loop_
_atom_site_label
_atom_site_type_symbol
_atom_site_fract_x
_atom_site_fract_y
_atom_site_fract_z
_atom_site_U_iso_or_equiv
_atom_site_adp_type
_atom_site_occupancy
_atom_site_site_symmetry_order
_atom_site_calc_flag
_atom_site_refinement_flags_posn
_atom_site_refinement_flags_adp
_atom_site_refinement_flags_occupancy
Co1 Co 0.500000 0.61294(4) 0.250000 0.01576(14) Uani 1 2 d S T P
O1 O 0.58749(7) 0.63514(17) 0.35751(12) 0.0227(4) Uani 1 1 d . . .
H1A H 0.605801 0.698626 0.337972 0.034 Uiso 1 1 d GR . .
H1B H 0.607741 0.561717 0.362694 0.034 Uiso 1 1 d GR . .
C1 C 0.48076(10) 0.3259(2) 0.28092(17) 0.0189(5) Uani 1 1 d . . .
N1 N 0.47203(8) 0.44814(18) 0.31096(14) 0.0175(4) Uani 1 1 d . . .
C2 C 0.45455(11) 0.2160(2) 0.30736(18) 0.0228(5) Uani 1 1 d . . .
H2 H 0.460144 0.129607 0.285066 0.027 Uiso 1 1 calc R . .
N2 N 0.46893(8) 0.69393(18) 0.36637(14) 0.0181(4) Uani 1 1 d . . .
C3 C 0.42006(11) 0.2353(2) 0.36700(19) 0.0252(5) Uani 1 1 d . . .
H3 H 0.401556 0.161585 0.385446 0.030 Uiso 1 1 calc R . .
N3 N 0.44427(9) 0.85730(19) 0.46941(15) 0.0205(4) Uani 1 1 d . . .
N4 N 0.40868(9) 0.63381(19) 0.46205(15) 0.0201(4) Uani 1 1 d . . .
C4 C 0.41246(11) 0.3618(2) 0.39985(18) 0.0232(5) Uani 1 1 d . . .
H4 H 0.389539 0.376017 0.441773 0.028 Uiso 1 1 calc R . .
C5 C 0.43940(10) 0.4668(2) 0.36948(16) 0.0185(5) Uani 1 1 d . . .
N5 N 0.50886(9) 0.90432(19) 0.38792(16) 0.0238(4) Uani 1 1 d . . .
H5A H 0.512983 0.984605 0.414584 0.029 Uiso 1 1 calc R . .
H5B H 0.528387 0.881441 0.347997 0.029 Uiso 1 1 calc R . .
N6 N 0.38150(9) 0.7944(2) 0.55246(16) 0.0246(4) Uani 1 1 d . . .
H6A H 0.382804 0.875700 0.576335 0.030 Uiso 1 1 calc R . .
H6B H 0.360122 0.733501 0.568121 0.030 Uiso 1 1 calc R . .
C6 C 0.43754(10) 0.6077(2) 0.40060(17) 0.0181(4) Uani 1 1 d . . .
C7 C 0.41181(10) 0.7635(2) 0.49276(17) 0.0201(5) Uani 1 1 d . . .
C8 C 0.47305(10) 0.8173(2) 0.40800(17) 0.0192(5) Uani 1 1 d . . .
S1 S 0.70827(3) 0.45032(7) 0.32008(5) 0.03341(18) Uani 1 1 d . . .
O5 O 0.66358(9) 0.4307(2) 0.37160(17) 0.0371(5) Uani 1 1 d . . .
C9 C 0.76659(14) 0.5443(4) 0.4086(3) 0.0504(8) Uani 1 1 d . . .
H9A H 0.753726 0.636334 0.409361 0.076 Uiso 1 1 calc GR . .
H9B H 0.800920 0.542120 0.387349 0.076 Uiso 1 1 calc GR . .
H9C H 0.777282 0.506118 0.477907 0.076 Uiso 1 1 calc GR . .
C10 C 0.74454(14) 0.2952(3) 0.3329(3) 0.0449(8) Uani 1 1 d . . .
H10A H 0.761063 0.270294 0.405957 0.067 Uiso 1 1 calc GR . .
H10B H 0.776408 0.302084 0.305475 0.067 Uiso 1 1 calc GR . .
H10C H 0.716238 0.227520 0.294203 0.067 Uiso 1 1 calc GR . .
O2 O 0.61419(10) 0.9418(2) 0.35087(19) 0.0463(6) Uani 1 1 d . . .
O3 O 0.67565(13) 1.0070(2) 0.2828(2) 0.0672(8) Uani 1 1 d . . .
O4 O 0.65927(10) 0.7988(2) 0.29089(19) 0.0447(6) Uani 1 1 d . . .
N7 N 0.65009(10) 0.9168(2) 0.30811(19) 0.0308(5) Uani 1 1 d . . .

loop_
_atom_site_aniso_label
_atom_site_aniso_U_11
_atom_site_aniso_U_22
_atom_site_aniso_U_33
_atom_site_aniso_U_23
_atom_site_aniso_U_13
_atom_site_aniso_U_12
Co1 0.0211(2) 0.0134(2) 0.0152(2) 0.000 0.00932(17) 0.000
O1 0.0236(8) 0.0241(9) 0.0213(8) 0.0003(7) 0.0091(7) -0.0002(7)
C1 0.0235(11) 0.0144(10) 0.0161(10) 0.0016(8) 0.0039(9) 0.0001(9)
N1 0.0219(9) 0.0146(9) 0.0156(9) 0.0006(7) 0.0063(7) -0.0007(7)
C2 0.0299(12) 0.0157(10) 0.0202(11) 0.0022(9) 0.0060(10) -0.0014(9)
N2 0.0209(9) 0.0158(9) 0.0193(9) -0.0005(7) 0.0094(7) -0.0003(7)
C3 0.0315(13) 0.0202(11) 0.0226(12) 0.0037(9) 0.0082(10) -0.0069(10)
N3 0.0240(10) 0.0198(9) 0.0193(9) -0.0023(8) 0.0097(8) 0.0010(8)
N4 0.0232(9) 0.0200(9) 0.0201(9) -0.0005(7) 0.0111(8) -0.0007(8)
C4 0.0272(12) 0.0247(12) 0.0184(11) 0.0008(9) 0.0091(9) -0.0047(10)
C5 0.0230(11) 0.0180(11) 0.0142(10) 0.0004(8) 0.0061(9) -0.0009(9)
N5 0.0341(11) 0.0171(10) 0.0273(11) -0.0055(8) 0.0197(9) -0.0045(8)
N6 0.0259(10) 0.0248(10) 0.0285(11) -0.0037(8) 0.0162(9) 0.0006(8)
C6 0.0188(10) 0.0194(11) 0.0145(10) 0.0000(8) 0.0043(8) -0.0008(8)
C7 0.0194(10) 0.0244(11) 0.0164(11) -0.0002(9) 0.0065(9) 0.0016(9)
C8 0.0228(11) 0.0177(11) 0.0168(10) 0.0000(8) 0.0066(9) 0.0007(9)
S1 0.0274(3) 0.0407(4) 0.0350(4) 0.0027(3) 0.0148(3) -0.0046(3)
O5 0.0321(10) 0.0349(10) 0.0542(13) 0.0083(9) 0.0276(10) 0.0043(8)
C9 0.0370(17) 0.0456(19) 0.066(2) -0.0133(16) 0.0160(16) -0.0109(14)
C10 0.0367(16) 0.0454(18) 0.064(2) -0.0126(16) 0.0323(15) -0.0054(14)
O2 0.0425(12) 0.0416(12) 0.0688(15) -0.0164(11) 0.0368(12) -0.0035(10)
O3 0.0801(19) 0.0333(12) 0.112(2) 0.0059(14) 0.0631(18) -0.0108(13)
O4 0.0499(13) 0.0266(10) 0.0742(16) -0.0066(10) 0.0424(12) -0.0026(9)
N7 0.0265(11) 0.0273(11) 0.0428(13) -0.0008(10) 0.0177(10) -0.0021(9)

loop_
_atom_type_symbol
_atom_type_description
_atom_type_scat_dispersion_real
_atom_type_scat_dispersion_imag
_atom_type_scat_source
C C 0.0137 0.0057 'International Tables Vol C Tables 4.2.6.8 and 6.1.1.4'
H H 0.0000 0.0000 'International Tables Vol C Tables 4.2.6.8 and 6.1.1.4'
Co Co -0.6627 2.9049 'International Tables Vol C Tables 4.2.6.8 and 6.1.1.4'
N N 0.0241 0.0134 'International Tables Vol C Tables 4.2.6.8 and 6.1.1.4'
O O 0.0389 0.0241 'International Tables Vol C Tables 4.2.6.8 and 6.1.1.4'
S S 0.2925 0.4295 'International Tables Vol C Tables 4.2.6.8 and 6.1.1.4'

loop_
_geom_angle_atom_site_label_1
_geom_angle_atom_site_label_2
_geom_angle_atom_site_label_3
_geom_angle
_geom_angle_site_symmetry_1
_geom_angle_site_symmetry_3
O1 Co1 O1 167.92(9) . 2_655
O1 Co1 N2 88.04(7) 2_655 2_655
O1 Co1 N2 87.43(7) . 2_655
O1 Co1 N2 87.42(7) 2_655 .
O1 Co1 N2 88.05(7) . .
N1 Co1 O1 100.88(7) 2_655 2_655
N1 Co1 O1 100.88(7) . .
N1 Co1 O1 88.79(7) . 2_655
N1 Co1 O1 88.79(7) 2_655 .
N1 Co1 N1 74.47(10) 2_655 .
N1 Co1 N2 75.29(7) . .
N1 Co1 N2 75.29(7) 2_655 2_655
N1 Co1 N2 148.40(7) 2_655 .
N1 Co1 N2 148.40(7) . 2_655
N2 Co1 N2 135.90(10) 2_655 .
Co1 O1 H1A 110.5 . .
Co1 O1 H1B 111.0 . .
H1A O1 H1B 108.0 . .
N1 C1 C1 112.58(13) . 2_655
N1 C1 C2 120.7(2) . .
C2 C1 C1 126.75(14) . 2_655
C1 N1 Co1 119.59(15) . .
C5 N1 Co1 119.05(15) . .
C5 N1 C1 120.85(19) . .
C1 C2 H2 120.7 . .
C3 C2 C1 118.6(2) . .
C3 C2 H2 120.7 . .
C6 N2 Co1 114.29(14) . .
C6 N2 C8 113.78(19) . .
C8 N2 Co1 131.86(15) . .
C2 C3 H3 119.8 . .
C2 C3 C4 120.3(2) . .
C4 C3 H3 119.8 . .
C7 N3 C8 115.3(2) . .
C6 N4 C7 114.3(2) . .
C3 C4 H4 121.1 . .
C5 C4 C3 117.8(2) . .
C5 C4 H4 121.1 . .
N1 C5 C4 121.7(2) . .
N1 C5 C6 113.40(19) . .
C4 C5 C6 124.9(2) . .
H5A N5 H5B 120.0 . .
C8 N5 H5A 120.0 . .
C8 N5 H5B 120.0 . .
H6A N6 H6B 120.0 . .
C7 N6 H6A 120.0 . .
C7 N6 H6B 120.0 . .
N2 C6 C5 115.55(19) . .
N4 C6 N2 127.0(2) . .
N4 C6 C5 117.3(2) . .
N3 C7 N4 124.6(2) . .
N6 C7 N3 119.4(2) . .
N6 C7 N4 115.9(2) . .
N3 C8 N2 124.6(2) . .
N5 C8 N2 117.8(2) . .
N5 C8 N3 117.6(2) . .
O5 S1 C9 105.78(16) . .
O5 S1 C10 104.70(13) . .
C10 S1 C9 98.99(17) . .
S1 C9 H9A 109.5 . .
S1 C9 H9B 109.5 . .
S1 C9 H9C 109.5 . .
H9A C9 H9B 109.5 . .
H9A C9 H9C 109.5 . .
H9B C9 H9C 109.5 . .
S1 C10 H10A 109.5 . .
S1 C10 H10B 109.5 . .
S1 C10 H10C 109.5 . .
H10A C10 H10B 109.5 . .
H10A C10 H10C 109.5 . .
H10B C10 H10C 109.5 . .
O2 N7 O4 119.2(2) . .
O3 N7 O2 120.2(2) . .
O3 N7 O4 120.6(2) . .

loop_
_geom_bond_atom_site_label_1
_geom_bond_atom_site_label_2
_geom_bond_distance
_geom_bond_site_symmetry_2
Co1 O1 2.1239(16) .
Co1 O1 2.1240(16) 2_655
Co1 N1 2.0851(19) 2_655
Co1 N1 2.0851(19) .
Co1 N2 2.1730(18) .
Co1 N2 2.1730(18) 2_655
O1 H1A 0.8760 .
O1 H1B 0.8768 .
C1 C1 1.480(5) 2_655
C1 N1 1.341(3) .
C1 C2 1.390(3) .
N1 C5 1.337(3) .
C2 H2 0.9500 .
C2 C3 1.387(4) .
N2 C6 1.350(3) .
N2 C8 1.359(3) .
C3 H3 0.9500 .
C3 C4 1.388(4) .
N3 C7 1.343(3) .
N3 C8 1.344(3) .
N4 C6 1.311(3) .
N4 C7 1.368(3) .
C4 H4 0.9500 .
C4 C5 1.387(3) .
C5 C6 1.488(3) .
N5 H5A 0.8800 .
N5 H5B 0.8800 .
N5 C8 1.333(3) .
N6 H6A 0.8800 .
N6 H6B 0.8800 .
N6 C7 1.328(3) .
S1 O5 1.5126(19) .
S1 C9 1.777(3) .
S1 C10 1.771(3) .
C9 H9A 0.9800 .
C9 H9B 0.9800 .
C9 H9C 0.9800 .
C10 H10A 0.9800 .
C10 H10B 0.9800 .
C10 H10C 0.9800 .
O2 N7 1.245(3) .
O3 N7 1.222(3) .
O4 N7 1.248(3) .

loop_
_geom_hbond_atom_site_label_D
_geom_hbond_atom_site_label_H
_geom_hbond_atom_site_label_A
_geom_hbond_distance_DH
_geom_hbond_distance_HA
_geom_hbond_distance_DA
_geom_hbond_angle_DHA
_geom_hbond_site_symmetry_A
_geom_hbond_publ_flag
O1 H1A O2 0.88 2.46 3.164(3) 138.0 . yes
O1 H1A O4 0.88 1.94 2.789(3) 164.3 . yes
O1 H1A N7 0.88 2.55 3.403(3) 166.5 . yes
O1 H1B S1 0.88 2.94 3.6667(18) 142.1 . yes
O1 H1B O5 0.88 1.86 2.727(3) 167.4 . yes
N5 H5A N3 0.88 2.24 3.059(3) 155.5 5_676 yes
N5 H5B O2 0.88 2.16 2.811(3) 130.6 . yes
N6 H6A O2 0.88 2.09 2.962(3) 173.2 5_676 yes
N6 H6B O5 0.88 2.03 2.878(3) 161.9 5_666 yes
